data_7232550
loop_
_publ_author_name
'Ptak, Maciej'
'Dziuk, B\/la\.zej'
'Stefa\'nska, Dagmara'
'Hermanowicz, Krzysztof'

_publ_section_title
;
 The structural, phonon and optical properties of
 [CH3NH3]M0.5CrxAl0.5&#x2212;x(HCOO)3 (M = Na, K; x = 0, 0.025, 0.5)
 metal--organic framework perovskites for luminescence thermometry
;
_journal_name_full 'Physical Chemistry Chemical Physics'
_journal_paper_doi 10.1039/C9CP01043B
_journal_year 2019
_chemical_formula_sum 'C8 H18 Cr N2 Na O12'
_chemical_formula_weight 409.23
_space_group_crystal_system monoclinic
_space_group_IT_number 14
_space_group_name_Hall '-P 2yn'
_space_group_name_H-M_alt 'P 1 21/n 1'
_symmetry_space_group_name_Hall '-P 2yn'
_symmetry_space_group_name_H-M 'P 1 21/n 1'
_atom_sites_solution_hydrogens geom
_audit_creation_method SHELXL-2014/7
_audit_update_record
;
2018-04-13 deposited with the CCDC.    2019-03-18 downloaded from the CCDC.
;
_cell_angle_alpha 90
_cell_angle_beta 90.989(10)
_cell_angle_gamma 90
_cell_formula_units_Z 2
_cell_length_a 7.9504(9)
_cell_length_b 8.7582(10)
_cell_length_c 11.8530(14)
_cell_measurement_reflns_used 5450
_cell_measurement_temperature 100.0(1)
_cell_measurement_theta_max 25.995
_cell_measurement_theta_min 3.110
_cell_volume 825.22(16)
_computing_cell_refinement 'CrysAlisCCD (Oxford Diffraction Ltd., 2008)'
_computing_data_collection 'CrysAlisCCD (Oxford Diffraction Ltd., 2008)'
_computing_data_reduction 'CrysAlisCCD (Oxford Diffraction Ltd., 2008)'
_computing_molecular_graphics 'SHELXTL (Sheldrick, 2008)'
_computing_publication_material 'SHELXL-2014/7 (Sheldrick, 2014)'
_computing_structure_refinement 'SHELXL-2014/7 (Sheldrick, 2014)'
_computing_structure_solution 'SHELXS-2014/7 (Sheldrick, 2014)'
_diffrn_ambient_temperature 100.0(1)
_diffrn_detector_area_resol_mean '1024 x 1024 with blocks 2 x 2'
_diffrn_measured_fraction_theta_full 0.992
_diffrn_measured_fraction_theta_max 0.993
_diffrn_measurement_device_type Xcalibur
_diffrn_measurement_method \w--scan
_diffrn_radiation_type MoK\a
_diffrn_radiation_wavelength 0.71073
_diffrn_reflns_av_R_equivalents 0.0509
_diffrn_reflns_av_unetI/netI 0.0785
_diffrn_reflns_Laue_measured_fraction_full 0.992
_diffrn_reflns_Laue_measured_fraction_max 0.993
_diffrn_reflns_limit_h_max 8
_diffrn_reflns_limit_h_min -9
_diffrn_reflns_limit_k_max 9
_diffrn_reflns_limit_k_min -10
_diffrn_reflns_limit_l_max 14
_diffrn_reflns_limit_l_min -14
_diffrn_reflns_number 5450
_diffrn_reflns_point_group_measured_fraction_full 0.992
_diffrn_reflns_point_group_measured_fraction_max 0.993
_diffrn_reflns_theta_full 25.242
_diffrn_reflns_theta_max 25.995
_diffrn_reflns_theta_min 3.110
_diffrn_source 'fine-focus sealed tube'
_exptl_absorpt_coefficient_mu 0.782
_exptl_absorpt_correction_type none
_exptl_crystal_colour 'slightly purple'
_exptl_crystal_density_diffrn 1.647
_exptl_crystal_density_method 'not measured'
_exptl_crystal_description plate
_exptl_crystal_F_000 422
_exptl_crystal_size_max 0.02
_exptl_crystal_size_mid 0.015
_exptl_crystal_size_min 0.01
_refine_diff_density_max 0.276
_refine_diff_density_min -0.404
_refine_diff_density_rms 0.069
_refine_ls_extinction_method none
_refine_ls_goodness_of_fit_ref 0.856
_refine_ls_hydrogen_treatment constr
_refine_ls_matrix_type full
_refine_ls_number_parameters 114
_refine_ls_number_reflns 1614
_refine_ls_number_restraints 0
_refine_ls_restrained_S_all 0.856
_refine_ls_R_factor_all 0.0630
_refine_ls_R_factor_gt 0.0334
_refine_ls_shift/su_max 0.000
_refine_ls_shift/su_mean 0.000
_refine_ls_structure_factor_coef Fsqd
_refine_ls_weighting_details 'w=1/[\s^2^(Fo^2^)+(0.0272P)^2^] where P=(Fo^2^+2Fc^2^)/3'
_refine_ls_weighting_scheme calc
_refine_ls_wR_factor_gt 0.0635
_refine_ls_wR_factor_ref 0.0681
_reflns_Friedel_coverage 0.000
_reflns_number_gt 1066
_reflns_number_total 1614
_reflns_threshold_expression 'I > 2\s(I)'
_cod_data_source_file c9cp01043b2.cif
_cod_data_source_block 100K
_cod_database_code 7232550
_shelx_shelxl_version_number 2014/7
_shelx_space_group_comment
;
The symmetry employed for this shelxl refinement is uniquely defined
by the following loop, which should always be used as a source of
symmetry information in preference to the above space-group names.
They are only intended as comments.
;

loop_
_space_group_symop_operation_xyz
'x, y, z'
'-x+1/2, y+1/2, -z+1/2'
'-x, -y, -z'
'x-1/2, -y-1/2, z-1/2'

loop_
_atom_site_label
_atom_site_type_symbol
_atom_site_fract_x
_atom_site_fract_y
_atom_site_fract_z
_atom_site_U_iso_or_equiv
_atom_site_adp_type
_atom_site_occupancy
_atom_site_site_symmetry_order
_atom_site_calc_flag
_atom_site_refinement_flags_posn
_atom_site_refinement_flags_adp
_atom_site_refinement_flags_occupancy
Cr1 Cr 0.5000 0.5000 0.5000 0.01175(16) Uani 1 2 d S . P
O1 O 0.6282(2) 0.47331(19) 0.35992(15) 0.0138(4) Uani 1 1 d . . .
N1 N 0.9944(3) 0.4447(2) 0.2380(2) 0.0234(6) Uani 1 1 d . . .
H1A H 0.8876 0.4328 0.2162 0.035 Uiso 1 1 calc R U .
H1B H 1.0152 0.3879 0.2989 0.035 Uiso 1 1 calc R U .
H1C H 1.0615 0.4157 0.1826 0.035 Uiso 1 1 calc R U .
C1 C 0.5696(3) 0.4894(3) 0.2603(2) 0.0154(6) Uani 1 1 d . . .
H1 H 0.4594 0.5234 0.2514 0.019 Uiso 1 1 calc R U .
Na1 Na 1.0000 0.0000 0.5000 0.0167(3) Uani 1 2 d S . P
C3 C 0.7036(3) 0.2260(3) 0.5281(2) 0.0188(7) Uani 1 1 d . . .
H3 H 0.7710 0.2680 0.4728 0.023 Uiso 1 1 calc R U .
O3 O 0.2974(2) 0.4106(2) 0.42757(15) 0.0141(4) Uani 1 1 d . . .
C2 C 0.2178(3) 0.2951(3) 0.4639(2) 0.0162(6) Uani 1 1 d . . .
H2 H 0.2630 0.2438 0.5261 0.019 Uiso 1 1 calc R U .
O2 O 0.6500(2) 0.46258(19) 0.17454(15) 0.0189(5) Uani 1 1 d . . .
O4 O 0.0855(2) 0.2467(2) 0.42283(17) 0.0196(5) Uani 1 1 d . . .
C4 C 1.0257(4) 0.6058(3) 0.2649(3) 0.0311(8) Uani 1 1 d . . .
H4A H 0.9976 0.6676 0.2005 0.047 Uiso 1 1 calc R U .
H4B H 1.1423 0.6196 0.2847 0.047 Uiso 1 1 calc R U .
H4C H 0.9575 0.6356 0.3273 0.047 Uiso 1 1 calc R U .
O6 O 0.7475(2) 0.1047(2) 0.57049(16) 0.0212(5) Uani 1 1 d . . .
O5 O 0.5722(2) 0.29766(19) 0.55512(15) 0.0138(4) Uani 1 1 d . . .

loop_
_atom_site_aniso_label
_atom_site_aniso_U_11
_atom_site_aniso_U_22
_atom_site_aniso_U_33
_atom_site_aniso_U_23
_atom_site_aniso_U_13
_atom_site_aniso_U_12
Cr1 0.0107(3) 0.0136(3) 0.0109(3) 0.0008(3) 0.0003(3) -0.0003(3)
O1 0.0125(10) 0.0181(11) 0.0109(10) 0.0005(8) 0.0015(8) 0.0013(8)
N1 0.0198(13) 0.0318(14) 0.0185(14) -0.0007(11) 0.0011(11) 0.0045(11)
C1 0.0135(13) 0.0186(15) 0.0142(15) 0.0015(14) 0.0017(11) 0.0004(13)
Na1 0.0157(8) 0.0186(8) 0.0160(8) 0.0015(8) 0.0002(6) -0.0002(7)
C3 0.0153(16) 0.0231(17) 0.0182(17) 0.0025(13) 0.0036(13) -0.0012(13)
O3 0.0114(10) 0.0160(10) 0.0150(10) 0.0005(8) -0.0006(8) -0.0041(8)
C2 0.0131(15) 0.0210(16) 0.0143(16) 0.0014(13) -0.0013(12) -0.0009(12)
O2 0.0190(11) 0.0232(12) 0.0146(11) -0.0012(8) 0.0016(9) 0.0006(8)
O4 0.0149(11) 0.0200(11) 0.0239(12) 0.0017(9) -0.0017(9) -0.0038(9)
C4 0.030(2) 0.0250(18) 0.038(2) 0.0018(16) -0.0025(16) 0.0026(15)
O6 0.0218(12) 0.0194(11) 0.0225(12) 0.0055(9) 0.0035(9) 0.0059(9)
O5 0.0121(10) 0.0136(11) 0.0158(11) 0.0013(8) 0.0013(8) 0.0013(8)

loop_
_atom_type_symbol
_atom_type_description
_atom_type_scat_dispersion_real
_atom_type_scat_dispersion_imag
_atom_type_scat_source
C C 0.0033 0.0016 'International Tables Vol C Tables 4.2.6.8 and 6.1.1.4'
H H 0.0000 0.0000 'International Tables Vol C Tables 4.2.6.8 and 6.1.1.4'
O O 0.0106 0.0060 'International Tables Vol C Tables 4.2.6.8 and 6.1.1.4'
N N 0.0061 0.0033 'International Tables Vol C Tables 4.2.6.8 and 6.1.1.4'
Cr Cr 0.3209 0.6236 'International Tables Vol C Tables 4.2.6.8 and 6.1.1.4'
Na Na 0.0362 0.0249 'International Tables Vol C Tables 4.2.6.8 and 6.1.1.4'

loop_
_geom_angle_atom_site_label_1
_geom_angle_atom_site_label_2
_geom_angle_atom_site_label_3
_geom_angle
_geom_angle_site_symmetry_1
_geom_angle_site_symmetry_3
O5 Cr1 O5 180.0 3_666 .
O5 Cr1 O3 88.96(7) 3_666 .
O5 Cr1 O3 91.04(7) . .
O5 Cr1 O3 91.04(7) 3_666 3_666
O5 Cr1 O3 88.96(7) . 3_666
O3 Cr1 O3 180.0 . 3_666
O5 Cr1 O1 88.81(7) 3_666 .
O5 Cr1 O1 91.19(7) . .
O3 Cr1 O1 90.94(7) . .
O3 Cr1 O1 89.06(7) 3_666 .
O5 Cr1 O1 91.19(7) 3_666 3_666
O5 Cr1 O1 88.81(7) . 3_666
O3 Cr1 O1 89.06(7) . 3_666
O3 Cr1 O1 90.94(7) 3_666 3_666
O1 Cr1 O1 180.0 . 3_666
C1 O1 Cr1 125.60(17) . .
C4 N1 H1A 109.5 . .
C4 N1 H1B 109.5 . .
H1A N1 H1B 109.5 . .
C4 N1 H1C 109.5 . .
H1A N1 H1C 109.5 . .
H1B N1 H1C 109.5 . .
O2 C1 O1 124.0(3) . .
O2 C1 Na1 43.73(13) . 2_655
O1 C1 Na1 167.69(19) . 2_655
O2 C1 H1 118.0 . .
O1 C1 H1 118.0 . .
Na1 C1 H1 74.3 2_655 .
O6 Na1 O6 180.0 3_756 .
O6 Na1 O2 86.86(7) 3_756 4_666
O6 Na1 O2 93.14(7) . 4_666
O6 Na1 O2 93.14(7) 3_756 2_645
O6 Na1 O2 86.86(7) . 2_645
O2 Na1 O2 180.0 4_666 2_645
O6 Na1 O4 91.86(6) 3_756 3_656
O6 Na1 O4 88.14(6) . 3_656
O2 Na1 O4 86.28(6) 4_666 3_656
O2 Na1 O4 93.72(6) 2_645 3_656
O6 Na1 O4 88.14(6) 3_756 1_655
O6 Na1 O4 91.86(6) . 1_655
O2 Na1 O4 93.72(6) 4_666 1_655
O2 Na1 O4 86.28(6) 2_645 1_655
O4 Na1 O4 180.0 3_656 1_655
O6 Na1 C3 159.11(7) 3_756 .
O6 Na1 C3 20.89(7) . .
O2 Na1 C3 100.83(7) 4_666 .
O2 Na1 C3 79.17(7) 2_645 .
O4 Na1 C3 107.88(7) 3_656 .
O4 Na1 C3 72.12(7) 1_655 .
O6 Na1 C3 20.89(7) 3_756 3_756
O6 Na1 C3 159.11(7) . 3_756
O2 Na1 C3 79.17(7) 4_666 3_756
O2 Na1 C3 100.83(7) 2_645 3_756
O4 Na1 C3 72.12(7) 3_656 3_756
O4 Na1 C3 107.88(7) 1_655 3_756
C3 Na1 C3 180.0 . 3_756
O6 Na1 C1 77.14(7) 3_756 2_645
O6 Na1 C1 102.86(7) . 2_645
O2 Na1 C1 159.15(6) 4_666 2_645
O2 Na1 C1 20.85(6) 2_645 2_645
O4 Na1 C1 107.28(7) 3_656 2_645
O4 Na1 C1 72.72(7) 1_655 2_645
C3 Na1 C1 90.18(7) . 2_645
C3 Na1 C1 89.82(7) 3_756 2_645
O6 Na1 C1 102.86(7) 3_756 4_666
O6 Na1 C1 77.14(7) . 4_666
O2 Na1 C1 20.85(6) 4_666 4_666
O2 Na1 C1 159.15(6) 2_645 4_666
O4 Na1 C1 72.72(7) 3_656 4_666
O4 Na1 C1 107.28(7) 1_655 4_666
C3 Na1 C1 89.82(7) . 4_666
C3 Na1 C1 90.18(7) 3_756 4_666
C1 Na1 C1 180.000(17) 2_645 4_666
O6 C3 O5 123.9(3) . .
O6 C3 Na1 43.78(13) . .
O5 C3 Na1 167.7(2) . .
O6 C3 H3 118.0 . .
O5 C3 H3 118.0 . .
Na1 C3 H3 74.3 . .
C2 O3 Cr1 125.10(18) . .
O4 C2 O3 124.6(3) . .
O4 C2 H2 117.7 . .
O3 C2 H2 117.7 . .
C1 O2 Na1 115.42(17) . 2_655
C2 O4 Na1 113.48(18) . 1_455
N1 C4 H4A 109.5 . .
N1 C4 H4B 109.5 . .
H4A C4 H4B 109.5 . .
N1 C4 H4C 109.5 . .
H4A C4 H4C 109.5 . .
H4B C4 H4C 109.5 . .
C3 O6 Na1 115.34(18) . .
C3 O5 Cr1 126.85(18) . .

loop_
_geom_bond_atom_site_label_1
_geom_bond_atom_site_label_2
_geom_bond_distance
_geom_bond_site_symmetry_2
Cr1 O5 1.9708(17) 3_666
Cr1 O5 1.9708(17) .
Cr1 O3 1.9743(17) .
Cr1 O3 1.9743(17) 3_666
Cr1 O1 1.9770(17) .
Cr1 O1 1.9770(17) 3_666
O1 C1 1.270(3) .
N1 C4 1.467(3) .
N1 H1A 0.8900 .
N1 H1B 0.8900 .
N1 H1C 0.8900 .
C1 O2 1.232(3) .
C1 Na1 3.126(3) 2_655
C1 H1 0.9300 .
Na1 O6 2.3725(18) 3_756
Na1 O6 2.3725(18) .
Na1 O2 2.3925(18) 4_666
Na1 O2 2.3925(18) 2_645
Na1 O4 2.4469(18) 3_656
Na1 O4 2.4469(18) 1_655
Na1 C3 3.099(3) .
Na1 C3 3.099(3) 3_756
Na1 C1 3.126(3) 2_645
Na1 C1 3.126(3) 4_666
C3 O6 1.223(3) .
C3 O5 1.265(3) .
C3 H3 0.9300 .
O3 C2 1.272(3) .
C2 O4 1.227(3) .
C2 H2 0.9300 .
O2 Na1 2.3925(18) 2_655
O4 Na1 2.4469(18) 1_455
C4 H4A 0.9600 .
C4 H4B 0.9600 .
C4 H4C 0.9600 .

loop_
_geom_hbond_atom_site_label_D
_geom_hbond_atom_site_label_H
_geom_hbond_atom_site_label_A
_geom_hbond_distance_DH
_geom_hbond_distance_HA
_geom_hbond_distance_DA
_geom_hbond_angle_DHA
_geom_hbond_site_symmetry_A
N1 H1A O2 0.89 1.96 2.832(3) 165.4 .
N1 H1B O4 0.89 1.99 2.877(3) 172.2 1_655
N1 H1C O6 0.89 2.01 2.884(3) 165.7 4_665
N1 H1C O5 0.89 2.41 3.104(3) 135.5 4_665
C3 H3 O1 0.93 2.50 2.998(3) 113.6 .
C3 H3 O4 0.93 2.59 3.307(3) 134.7 1_655
C2 H2 O5 0.93 2.52 3.001(3) 112.4 .

loop_
_geom_torsion_atom_site_label_1
_geom_torsion_atom_site_label_2
_geom_torsion_atom_site_label_3
_geom_torsion_atom_site_label_4
_geom_torsion
_geom_torsion_site_symmetry_4
Cr1 O1 C1 O2 -175.23(19) .
Cr1 O1 C1 Na1 -171.4(7) 2_655
Cr1 O3 C2 O4 174.73(19) .
O1 C1 O2 Na1 178.8(2) 2_655
O3 C2 O4 Na1 170.8(2) 1_455
O5 C3 O6 Na1 179.7(2) .
O6 C3 O5 Cr1 175.2(2) .
Na1 C3 O5 Cr1 176.1(8) .
